data_1520010
loop_
_publ_author_name
'Moreno Pineda, Eufemio'
'Chilton, Nicholas F.'
'Tuna, Floriana'
'Winpenny, Richard E. P.'
'McInnes, Eric J. L.'

_publ_section_title
;
 Systematic Study of a Family of Butterfly-Like {M <sub>2</sub> Ln
 <sub>2</sub> } Molecular Magnets (M = Mg <sup>II</sup> , Mn
 <sup>III</sup> , Co <sup>II</sup> , Ni <sup>II</sup> , and Cu
 <sup>II</sup> ; Ln = Y <sup>III</sup> , Gd <sup>III</sup> , Tb
 <sup>III</sup> , Dy <sup>III</sup> , Ho <sup>III</sup> , and Er
 <sup>III</sup> )
;
_journal_issue 12
_journal_name_full 'Inorganic Chemistry'
_journal_page_first 5930
_journal_page_last 5941
_journal_paper_doi 10.1021/acs.inorgchem.5b00746
_journal_volume 54
_journal_year 2015
_chemical_formula_moiety 'C50 H90 Co2 Gd2 O22, 2(C6 H16 N), C2 N'
_chemical_formula_sum 'C64 H122 Co2 Gd2 N3 O22'
_chemical_formula_weight 1718.00
_space_group_crystal_system monoclinic
_space_group_IT_number 14
_space_group_name_Hall '-P 2ybc'
_space_group_name_H-M_alt 'P 1 21/c 1'
_symmetry_space_group_name_Hall '-P 2ybc'
_symmetry_space_group_name_H-M 'P 1 21/c 1'
_atom_sites_solution_hydrogens geom
_atom_sites_solution_primary iterative
_audit_creation_date 2015-02-16
_audit_creation_method
;
Olex2 1.2
(compiled 2015.01.26 svn.r3151 for OlexSys, GUI svn.r4998)
;
_cell_angle_alpha 90
_cell_angle_beta 110.893(3)
_cell_angle_gamma 90
_cell_formula_units_Z 2
_cell_length_a 15.7469(4)
_cell_length_b 13.0245(2)
_cell_length_c 21.9609(5)
_cell_measurement_reflns_used 16359
_cell_measurement_temperature 101.0(3)
_cell_measurement_theta_max 28.0190
_cell_measurement_theta_min 3.1560
_cell_volume 4207.93(18)
_computing_cell_refinement
;
CrysAlisPro, Agilent Technologies,
Version 1.171.36.32 (release 02-08-2013 CrysAlis171 .NET)
(compiled Aug  2 2013,16:46:58)
;
_computing_data_collection
;
CrysAlisPro, Agilent Technologies,
Version 1.171.36.32 (release 02-08-2013 CrysAlis171 .NET)
(compiled Aug  2 2013,16:46:58)
;
_computing_data_reduction
;
CrysAlisPro, Agilent Technologies,
Version 1.171.36.32 (release 02-08-2013 CrysAlis171 .NET)
(compiled Aug  2 2013,16:46:58)
;
_computing_molecular_graphics 'Olex2 (Dolomanov et al., 2009)'
_computing_publication_material 'Olex2 (Dolomanov et al., 2009)'
_computing_structure_refinement 'ShelXL (Sheldrick, 2008)'
_computing_structure_solution
;
Superflip (Palatinus & Chapuis, 2007;Palatinus & van der Lee, 2008;
Palatinus et al., 2012)
;
_diffrn_ambient_temperature 101.0(3)
_diffrn_detector_area_resol_mean 8.3367
_diffrn_measured_fraction_theta_full 0.998
_diffrn_measured_fraction_theta_max 0.998
_diffrn_measurement_details
;
  1 omega  -20.00   29.20   0.6000   23.2300
omega____ theta____ kappa____ phi______ frames
    -      -25.5278  -99.0000  -30.0000 82

  2 omega  -58.00   72.20   0.6000   23.2300
omega____ theta____ kappa____ phi______ frames
    -       26.7778  -57.0000  150.0000 217

  3 omega  -58.00   72.20   0.6000   23.2300
omega____ theta____ kappa____ phi______ frames
    -       26.7778  -57.0000   30.0000 217

  4 omega  -67.00  -32.80   0.6000   23.2300
omega____ theta____ kappa____ phi______ frames
    -       26.7778  179.0000   90.0000 57

  5 omega  -56.00   70.00   0.6000   23.2300
omega____ theta____ kappa____ phi______ frames
    -       26.7778  -57.0000  -90.0000 210
;
_diffrn_measurement_device_type 'Xcalibur, Sapphire2, large Be window'
_diffrn_measurement_method '\w scans'
_diffrn_orient_matrix_UB_11 0.0380065000
_diffrn_orient_matrix_UB_12 -0.0321878000
_diffrn_orient_matrix_UB_13 0.0152348000
_diffrn_orient_matrix_UB_21 -0.0236881000
_diffrn_orient_matrix_UB_22 -0.0420495000
_diffrn_orient_matrix_UB_23 -0.0190522000
_diffrn_orient_matrix_UB_31 0.0178211000
_diffrn_orient_matrix_UB_32 0.0126629000
_diffrn_orient_matrix_UB_33 -0.0245108000
_diffrn_radiation_monochromator graphite
_diffrn_radiation_type MoK\a
_diffrn_radiation_wavelength 0.71073
_diffrn_reflns_av_R_equivalents 0.0303
_diffrn_reflns_av_unetI/netI 0.0318
_diffrn_reflns_Laue_measured_fraction_full 0.998
_diffrn_reflns_Laue_measured_fraction_max 0.998
_diffrn_reflns_limit_h_max 19
_diffrn_reflns_limit_h_min -19
_diffrn_reflns_limit_k_max 16
_diffrn_reflns_limit_k_min -15
_diffrn_reflns_limit_l_max 27
_diffrn_reflns_limit_l_min -27
_diffrn_reflns_number 28355
_diffrn_reflns_point_group_measured_fraction_full 0.998
_diffrn_reflns_point_group_measured_fraction_max 0.998
_diffrn_reflns_theta_full 25.242
_diffrn_reflns_theta_max 26.372
_diffrn_reflns_theta_min 3.023
_diffrn_source 'Enhance (Mo) X-ray Source'
_exptl_absorpt_coefficient_mu 2.006
_exptl_absorpt_correction_T_max 1.00000
_exptl_absorpt_correction_T_min 0.65164
_exptl_absorpt_correction_type multi-scan
_exptl_absorpt_process_details
;
CrysAlisPro, Agilent Technologies,
Version 1.171.36.32 (release 02-08-2013 CrysAlis171 .NET)
(compiled Aug  2 2013,16:46:58)
Empirical absorption correction using spherical harmonics,
 implemented in SCALE3 ABSPACK scaling algorithm.
;
_exptl_crystal_colour 'clear green'
_exptl_crystal_colour_lustre clear
_exptl_crystal_colour_primary green
_exptl_crystal_density_diffrn 1.356
_exptl_crystal_description
;
;
_exptl_crystal_F_000 1770
_exptl_crystal_size_max 0.13
_exptl_crystal_size_mid 0.1
_exptl_crystal_size_min 0.08
_refine_diff_density_max 1.551
_refine_diff_density_min -0.670
_refine_diff_density_rms 0.112
_refine_ls_extinction_method none
_refine_ls_goodness_of_fit_ref 1.060
_refine_ls_hydrogen_treatment constr
_refine_ls_matrix_type full
_refine_ls_number_parameters 519
_refine_ls_number_reflns 8600
_refine_ls_number_restraints 62
_refine_ls_restrained_S_all 1.069
_refine_ls_R_factor_all 0.0430
_refine_ls_R_factor_gt 0.0345
_refine_ls_shift/su_max 0.001
_refine_ls_shift/su_mean 0.000
_refine_ls_structure_factor_coef Fsqd
_refine_ls_weighting_details 'w=1/[\s^2^(Fo^2^)+(0.0474P)^2^+8.8998P] where P=(Fo^2^+2Fc^2^)/3'
_refine_ls_weighting_scheme calc
_refine_ls_wR_factor_gt 0.0888
_refine_ls_wR_factor_ref 0.0947
_reflns_Friedel_coverage 0.000
_reflns_number_gt 7604
_reflns_number_total 8600
_reflns_threshold_expression 'I > 2\s(I)'
_cod_data_source_file CoGd.cif
_cod_data_source_block CoGd
_cod_original_cell_volume 4207.91(18)
_cod_database_code 1520010
_shelx_space_group_comment
;
The symmetry employed for this shelxl refinement is uniquely defined
by the following loop, which should always be used as a source of
symmetry information in preference to the above space-group names.
They are only intended as comments.
;
_reflns_odcompleteness_completeness 99.80
_reflns_odcompleteness_iscentric 1
_reflns_odcompleteness_theta 26.32
_olex2_refinement_description
;
1. Fixed Uiso
 At 1.2 times of:
  All C(H,H) groups, All N(H,H) groups
 At 1.5 times of:
  All C(H,H,H) groups
2. Restrained distances
 C32-C33
 1.52 with sigma of 0.02
 C31-C29 \\sim C29-C30
 with sigma of 0.02
3. Uiso/Uaniso restraints and constraints
Uanis(C31) \\sim Ueq, Uanis(C30A) \\sim Ueq: with sigma of 0.01 and sigma for
terminal atoms of 0.02
Uanis(C9) \\sim Ueq, Uanis(C3AA) \\sim Ueq, Uanis(C4AA) \\sim Ueq: with sigma
of 0.01 and sigma for terminal atoms of 0.02
Uanis(C30) \\sim Ueq, Uanis(C31A) \\sim Ueq: with sigma of 0.01 and sigma for
terminal atoms of 0.02
Uanis(C32) \\sim Ueq, Uanis(N1) \\sim Ueq, Uanis(C33) \\sim Ueq: with sigma of
0.01 and sigma for terminal atoms of 0.02
Uanis(C30) = Uanis(C31A) = Uanis(C30A) = Uanis(C31)
Uanis(C2AA) = Uanis(C4)
Uanis(C5AA) = Uanis(C9) = Uanis(C8)
4. Others
 Sof(C3AA)=Sof(H3AA)=Sof(H3AB)=Sof(H3AC)=Sof(C4AA)=Sof(H4AA)=Sof(H4AB)=
 Sof(H4AC)=Sof(C5AA)=Sof(H5AA)=Sof(H5AB)=Sof(H5AC)=1-FVAR(1)
 Sof(C8)=Sof(H8A)=Sof(H8B)=Sof(H8C)=Sof(C9)=Sof(H9A)=Sof(H9B)=Sof(H9C)=
 Sof(C10)=Sof(H10A)=Sof(H10B)=Sof(H10C)=FVAR(1)
 Sof(H29A)=Sof(C30A)=Sof(H30D)=Sof(H30E)=Sof(H30F)=Sof(C31A)=Sof(H31D)=
 Sof(H31E)=Sof(H31F)=1-FVAR(2)
 Sof(H29)=Sof(C30)=Sof(H30A)=Sof(H30B)=Sof(H30C)=Sof(C31)=Sof(H31A)=Sof(H31B)=
 Sof(H31C)=FVAR(2)
 Sof(H26A)=Sof(C26A)=Sof(H26B)=Sof(H26C)=Sof(H26D)=1-FVAR(3)
 Sof(H26)=Sof(C27)=Sof(H27A)=Sof(H27B)=Sof(H27C)=FVAR(3)
 Sof(O13)=Sof(C0AA)=1-FVAR(4)
 Sof(O11)=Sof(C1)=FVAR(4)
 Sof(C1AA)=Sof(H1AA)=Sof(H1AB)=Sof(H1AC)=Sof(C2AA)=Sof(H2AA)=Sof(H2AB)=
 Sof(H2AC)=1-FVAR(5)
 Sof(C3)=Sof(H3A)=Sof(H3B)=Sof(H3C)=Sof(C4)=Sof(H4A)=Sof(H4B)=Sof(H4C)=FVAR(5)
 Fixed Sof: N1(0.5) C32(0.5) C33(0.5)
5.a Ternary CH refined with riding coordinates:
 C26(H26), C26(H26A), C29(H29), C29(H29A)
5.b Secondary CH2 refined with riding coordinates:
 N11(H11A,H11B)
5.c Idealised Me refined as rotating group:
 C5(H5A,H5B,H5C), C13(H13A,H13B,H13C), C14(H14A,H14B,H14C), C15(H15A,H15B,
 H15C), C18(H18A,H18B,H18C), C19(H19A,H19B,H19C), C20(H20A,H20B,H20C), C23(H23A,
 H23B,H23C), C24(H24A,H24B,H24C), C25(H25A,H25B,H25C), C3(H3A,H3B,H3C), C4(H4A,
 H4B,H4C), C8(H8A,H8B,H8C), C9(H9A,H9B,H9C), C10(H10A,H10B,H10C), C1AA(H1AA,
 H1AB,H1AC), C2AA(H2AA,H2AB,H2AC), C3AA(H3AA,H3AB,H3AC), C4AA(H4AA,H4AB,H4AC),
 C5AA(H5AA,H5AB,H5AC), C28(H28A,H28B,H28C), C27(H27A,H27B,H27C), C30(H30A,H30B,
 H30C), C31(H31A,H31B,H31C), C26A(H26B,H26C,H26D), C30A(H30D,H30E,H30F),
 C31A(H31D,H31E,H31F)
;
_shelx_shelxl_version_number 2014/7
_olex2_date_sample_data_collection 2012-10-05
_olex2_submission_special_instructions 'No special instructions were received'

loop_
_space_group_symop_operation_xyz
'x, y, z'
'-x, y+1/2, -z+1/2'
'-x, -y, -z'
'x, -y-1/2, z-1/2'

loop_
_atom_site_label
_atom_site_type_symbol
_atom_site_fract_x
_atom_site_fract_y
_atom_site_fract_z
_atom_site_U_iso_or_equiv
_atom_site_adp_type
_atom_site_occupancy
_atom_site_site_symmetry_order
_atom_site_calc_flag
_atom_site_refinement_flags_posn
_atom_site_refinement_flags_adp
_atom_site_refinement_flags_occupancy
_atom_site_disorder_assembly
_atom_site_disorder_group
Gd1 Gd 0.29488(2) 0.95085(2) 0.45747(2) 0.02017(7) Uani 1 1 d . . . . .
Co1 Co 0.51954(3) 0.88539(3) 0.48180(2) 0.02144(11) Uani 1 1 d . . . . .
O1 O 0.1361(2) 0.9161(3) 0.40762(15) 0.0463(8) Uani 1 1 d . . . . .
O2 O 0.31160(18) 0.8159(2) 0.39058(14) 0.0400(7) Uani 1 1 d . . . . .
O3 O 0.42721(16) 1.00559(18) 0.44367(12) 0.0235(5) Uani 1 1 d . . . . .
O4 O 0.28683(17) 0.7907(2) 0.51972(13) 0.0300(6) Uani 1 1 d . . . . .
O5 O 0.61256(17) 0.95679(18) 0.44351(12) 0.0244(5) Uani 1 1 d . . . . .
O6 O 0.38525(17) 1.22113(19) 0.47197(12) 0.0276(5) Uani 1 1 d . . . . .
O7 O 0.42175(16) 0.84177(18) 0.52583(12) 0.0235(5) Uani 1 1 d . . . . .
O8 O 0.75182(19) 0.9936(3) 0.45128(14) 0.0403(7) Uani 1 1 d . . . . .
O9 O 0.2601(2) 1.1249(2) 0.43588(16) 0.0431(7) Uani 1 1 d . . . . .
O10 O 0.45780(17) 0.79404(19) 0.40353(12) 0.0274(5) Uani 1 1 d . . . . .
C2 C 0.0332(3) 0.9495(4) 0.2971(2) 0.0379(10) Uani 1 1 d . . . . .
C5 C 0.0446(5) 0.8804(7) 0.2447(3) 0.089(2) Uani 1 1 d . . . . .
H5A H -0.0075 0.8873 0.2054 0.134 Uiso 1 1 calc GR . . . .
H5B H 0.0500 0.8103 0.2592 0.134 Uiso 1 1 calc GR . . . .
H5C H 0.0983 0.9000 0.2365 0.134 Uiso 1 1 calc GR . . . .
C6 C 0.3008(3) 1.2091(3) 0.44552(18) 0.0295(8) Uani 1 1 d . . . . .
C7 C 0.2429(3) 1.3060(3) 0.4234(2) 0.0379(10) Uani 1 1 d . . . . .
C11 C 0.6767(3) 0.9529(3) 0.42090(18) 0.0280(8) Uani 1 1 d . . . . .
C12 C 0.6566(3) 0.9006(4) 0.3551(2) 0.0439(11) Uani 1 1 d . . . . .
C13 C 0.7320(4) 0.9258(5) 0.3280(3) 0.0602(15) Uani 1 1 d . . . . .
H13A H 0.7180 0.8939 0.2861 0.090 Uiso 1 1 calc GR . . . .
H13B H 0.7891 0.9003 0.3574 0.090 Uiso 1 1 calc GR . . . .
H13C H 0.7357 0.9988 0.3236 0.090 Uiso 1 1 calc GR . . . .
C14 C 0.5642(4) 0.9368(5) 0.3090(2) 0.0580(15) Uani 1 1 d . . . . .
H14A H 0.5510 0.9053 0.2671 0.087 Uiso 1 1 calc GR . . . .
H14B H 0.5649 1.0101 0.3045 0.087 Uiso 1 1 calc GR . . . .
H14C H 0.5183 0.9179 0.3263 0.087 Uiso 1 1 calc GR . . . .
C15 C 0.6545(5) 0.7847(4) 0.3668(3) 0.0696(18) Uani 1 1 d . . . . .
H15A H 0.6113 0.7703 0.3873 0.104 Uiso 1 1 calc GR . . . .
H15B H 0.7138 0.7622 0.3946 0.104 Uiso 1 1 calc GR . . . .
H15C H 0.6373 0.7492 0.3259 0.104 Uiso 1 1 calc GR . . . .
C16 C 0.3742(2) 0.7747(3) 0.37674(17) 0.0264(8) Uani 1 1 d . . . . .
C17 C 0.3484(3) 0.6941(3) 0.32188(18) 0.0288(8) Uani 1 1 d . . . . .
C18 C 0.3495(4) 0.7476(4) 0.2608(2) 0.0554(14) Uani 1 1 d . . . . .
H18A H 0.4090 0.7751 0.2686 0.083 Uiso 1 1 calc GR . . . .
H18B H 0.3058 0.8023 0.2497 0.083 Uiso 1 1 calc GR . . . .
H18C H 0.3344 0.6992 0.2256 0.083 Uiso 1 1 calc GR . . . .
C19 C 0.2543(3) 0.6512(4) 0.3098(3) 0.0550(14) Uani 1 1 d . . . . .
H19A H 0.2379 0.6048 0.2734 0.082 Uiso 1 1 calc GR . . . .
H19B H 0.2112 0.7065 0.3004 0.082 Uiso 1 1 calc GR . . . .
H19C H 0.2541 0.6152 0.3479 0.082 Uiso 1 1 calc GR . . . .
C20 C 0.4165(4) 0.6063(4) 0.3396(2) 0.0589(15) Uani 1 1 d . . . . .
H20A H 0.4213 0.5787 0.3812 0.088 Uiso 1 1 calc GR . . . .
H20B H 0.4749 0.6312 0.3416 0.088 Uiso 1 1 calc GR . . . .
H20C H 0.3965 0.5534 0.3071 0.088 Uiso 1 1 calc GR . . . .
C21 C 0.3712(2) 0.7756(3) 0.53858(17) 0.0241(7) Uani 1 1 d . . . . .
C22 C 0.4143(3) 0.6779(3) 0.57446(18) 0.0291(8) Uani 1 1 d . . . . .
C23 C 0.5002(3) 0.7062(3) 0.63232(19) 0.0383(9) Uani 1 1 d . . . . .
H23A H 0.4842 0.7505 0.6615 0.057 Uiso 1 1 calc GR . . . .
H23B H 0.5423 0.7408 0.6167 0.057 Uiso 1 1 calc GR . . . .
H23C H 0.5279 0.6449 0.6550 0.057 Uiso 1 1 calc GR . . . .
C24 C 0.4403(3) 0.6126(3) 0.5256(2) 0.0339(9) Uani 1 1 d . . . . .
H24A H 0.4675 0.5496 0.5460 0.051 Uiso 1 1 calc GR . . . .
H24B H 0.4828 0.6498 0.5117 0.051 Uiso 1 1 calc GR . . . .
H24C H 0.3867 0.5977 0.4885 0.051 Uiso 1 1 calc GR . . . .
C25 C 0.3485(3) 0.6193(3) 0.5984(2) 0.0397(10) Uani 1 1 d . . . . .
H25A H 0.3311 0.6618 0.6277 0.060 Uiso 1 1 calc GR . . . .
H25B H 0.3775 0.5582 0.6208 0.060 Uiso 1 1 calc GR . . . .
H25C H 0.2954 0.6008 0.5619 0.060 Uiso 1 1 calc GR . . . .
O11 O 0.1930(2) 0.9760(3) 0.34210(17) 0.0274(10) Uani 0.696(6) 1 d . . P A 1
C1 C 0.1252(4) 0.9447(4) 0.3529(3) 0.0275(13) Uani 0.696(6) 1 d . . P A 1
C3 C 0.0105(7) 1.0552(10) 0.2734(6) 0.075(4) Uani 0.728(9) 1 d . . P A 1
H3A H 0.0556 1.0803 0.2570 0.112 Uiso 0.728(9) 1 calc GR . P A 1
H3B H 0.0092 1.0981 0.3086 0.112 Uiso 0.728(9) 1 calc GR . P A 1
H3C H -0.0480 1.0561 0.2391 0.112 Uiso 0.728(9) 1 calc GR . P A 1
C4 C -0.0421(4) 0.9056(7) 0.3191(3) 0.0537(18) Uani 0.728(9) 1 d . . P A 1
H4A H -0.1002 0.9161 0.2853 0.081 Uiso 0.728(9) 1 calc GR . P A 1
H4B H -0.0409 0.9400 0.3581 0.081 Uiso 0.728(9) 1 calc GR . P A 1
H4C H -0.0321 0.8335 0.3276 0.081 Uiso 0.728(9) 1 calc GR . P A 1
C8 C 0.2294(4) 1.3192(5) 0.3502(4) 0.0549(14) Uani 0.758(7) 1 d . . P B 1
H8A H 0.2876 1.3252 0.3456 0.082 Uiso 0.758(7) 1 calc GR . P B 1
H8B H 0.1944 1.3801 0.3336 0.082 Uiso 0.758(7) 1 calc GR . P B 1
H8C H 0.1978 1.2606 0.3262 0.082 Uiso 0.758(7) 1 calc GR . P B 1
C9 C 0.2947(4) 1.3983(5) 0.4603(4) 0.0549(14) Uani 0.758(7) 1 d . U P B 1
H9A H 0.3048 1.3908 0.5058 0.082 Uiso 0.758(7) 1 calc GR . P B 1
H9B H 0.2601 1.4595 0.4440 0.082 Uiso 0.758(7) 1 calc GR . P B 1
H9C H 0.3521 1.4031 0.4543 0.082 Uiso 0.758(7) 1 calc GR . P B 1
C10 C 0.1523(4) 1.2914(5) 0.4310(4) 0.0453(16) Uani 0.758(7) 1 d . . P B 1
H10A H 0.1225 1.2321 0.4067 0.068 Uiso 0.758(7) 1 calc GR . P B 1
H10B H 0.1152 1.3510 0.4150 0.068 Uiso 0.758(7) 1 calc GR . P B 1
H10C H 0.1614 1.2817 0.4763 0.068 Uiso 0.758(7) 1 calc GR . P B 1
O13 O 0.0170(7) 0.8776(9) 0.3929(5) 0.048(3) Uani 0.304(6) 1 d . . P A 2
C0AA C 0.0691(8) 0.9194(10) 0.3680(6) 0.028(3) Uani 0.304(6) 1 d . . P A 2
C1AA C 0.054(3) 1.071(2) 0.2948(13) 0.073(9) Uani 0.272(9) 1 d . . P A 2
H1AA H 0.1188 1.0817 0.3126 0.109 Uiso 0.272(9) 1 calc GR . P A 2
H1AB H 0.0257 1.1080 0.3199 0.109 Uiso 0.272(9) 1 calc GR . P A 2
H1AC H 0.0310 1.0940 0.2504 0.109 Uiso 0.272(9) 1 calc GR . P A 2
C2AA C -0.0693(11) 0.9528(17) 0.2717(9) 0.0537(18) Uani 0.272(9) 1 d . . P A 2
H2AA H -0.0912 0.9750 0.2270 0.081 Uiso 0.272(9) 1 calc GR . P A 2
H2AB H -0.0894 0.9999 0.2973 0.081 Uiso 0.272(9) 1 calc GR . P A 2
H2AC H -0.0926 0.8855 0.2744 0.081 Uiso 0.272(9) 1 calc GR . P A 2
C3AA C 0.2804(16) 1.3813(18) 0.3890(12) 0.060(6) Uani 0.242(7) 1 d . U P B 2
H3AA H 0.3333 1.4133 0.4197 0.090 Uiso 0.242(7) 1 calc GR . P B 2
H3AB H 0.2355 1.4327 0.3689 0.090 Uiso 0.242(7) 1 calc GR . P B 2
H3AC H 0.2967 1.3466 0.3562 0.090 Uiso 0.242(7) 1 calc GR . P B 2
C4AA C 0.2473(19) 1.3636(18) 0.4902(10) 0.064(7) Uani 0.242(7) 1 d . U P B 2
H4AA H 0.2326 1.3156 0.5181 0.097 Uiso 0.242(7) 1 calc GR . P B 2
H4AB H 0.2043 1.4192 0.4798 0.097 Uiso 0.242(7) 1 calc GR . P B 2
H4AC H 0.3074 1.3901 0.5120 0.097 Uiso 0.242(7) 1 calc GR . P B 2
C5AA C 0.1428(14) 1.2836(17) 0.3857(14) 0.0549(14) Uani 0.242(7) 1 d . . P B 2
H5AA H 0.1359 1.2554 0.3439 0.082 Uiso 0.242(7) 1 calc GR . P B 2
H5AB H 0.1085 1.3462 0.3800 0.082 Uiso 0.242(7) 1 calc GR . P B 2
H5AC H 0.1208 1.2352 0.4096 0.082 Uiso 0.242(7) 1 calc GR . P B 2
N11 N 0.1009(2) 0.7598(3) 0.49173(17) 0.0393(8) Uani 1 1 d . . . . .
H11A H 0.0874 0.8096 0.4621 0.047 Uiso 1 1 calc R . . . .
H11B H 0.1612 0.7561 0.5096 0.047 Uiso 1 1 calc R . . . .
C26 C 0.0662(4) 0.6607(5) 0.4579(3) 0.0650(16) Uani 1 1 d . . . . .
H26 H 0.0875 0.6072 0.4913 0.078 Uiso 0.468(13) 1 calc R . P C 1
H26A H 0.0032 0.6752 0.4301 0.078 Uiso 0.532(13) 1 calc R . P C 2
C28 C 0.1153(5) 0.6417(4) 0.4104(3) 0.0669(16) Uani 1 1 d . . . . .
H28A H 0.1002 0.6951 0.3782 0.100 Uiso 1 1 calc GR . . . .
H28B H 0.0968 0.5765 0.3893 0.100 Uiso 1 1 calc GR . . . .
H28C H 0.1797 0.6413 0.4337 0.100 Uiso 1 1 calc GR . . . .
C29 C 0.0642(4) 0.7889(6) 0.5439(3) 0.0721(18) Uani 1 1 d D . . . .
H29 H 0.0228 0.7334 0.5450 0.087 Uiso 0.626(8) 1 calc R . P D 1
H29A H -0.0023 0.7918 0.5289 0.087 Uiso 0.374(8) 1 calc R . P D 2
C27 C -0.0276(7) 0.6466(10) 0.4284(6) 0.059(4) Uani 0.468(13) 1 d . . P C 1
H27A H -0.0551 0.6490 0.4609 0.088 Uiso 0.468(13) 1 calc GR . P C 1
H27B H -0.0395 0.5811 0.4070 0.088 Uiso 0.468(13) 1 calc GR . P C 1
H27C H -0.0526 0.7000 0.3969 0.088 Uiso 0.468(13) 1 calc GR . P C 1
C30 C 0.1308(10) 0.7955(12) 0.6092(5) 0.105(3) Uani 0.626(8) 1 d D U P D 1
H30A H 0.1843 0.7581 0.6114 0.157 Uiso 0.626(8) 1 calc GR . P D 1
H30B H 0.1060 0.7666 0.6395 0.157 Uiso 0.626(8) 1 calc GR . P D 1
H30C H 0.1463 0.8661 0.6200 0.157 Uiso 0.626(8) 1 calc GR . P D 1
C31 C 0.0066(11) 0.8808(10) 0.5209(6) 0.105(3) Uani 0.626(8) 1 d D U P D 1
H31A H 0.0382 0.9301 0.5043 0.157 Uiso 0.626(8) 1 calc GR . P D 1
H31B H -0.0066 0.9106 0.5565 0.157 Uiso 0.626(8) 1 calc GR . P D 1
H31C H -0.0491 0.8616 0.4870 0.157 Uiso 0.626(8) 1 calc GR . P D 1
C26A C 0.0596(14) 0.5846(13) 0.4994(9) 0.137(9) Uani 0.532(13) 1 d . . P C 2
H26B H 0.1184 0.5722 0.5319 0.206 Uiso 0.532(13) 1 calc GR . P C 2
H26C H 0.0377 0.5227 0.4751 0.206 Uiso 0.532(13) 1 calc GR . P C 2
H26D H 0.0181 0.6056 0.5201 0.206 Uiso 0.532(13) 1 calc GR . P C 2
C30A C 0.1054(19) 0.8730(18) 0.5751(11) 0.105(3) Uani 0.374(8) 1 d . U P D 2
H30D H 0.1699 0.8659 0.5868 0.157 Uiso 0.374(8) 1 calc GR . P D 2
H30E H 0.0911 0.8822 0.6138 0.157 Uiso 0.374(8) 1 calc GR . P D 2
H30F H 0.0847 0.9316 0.5471 0.157 Uiso 0.374(8) 1 calc GR . P D 2
C31A C 0.1110(18) 0.7033(19) 0.6040(10) 0.105(3) Uani 0.374(8) 1 d . U P D 2
H31D H 0.0925 0.6352 0.5880 0.157 Uiso 0.374(8) 1 calc GR . P D 2
H31E H 0.0911 0.7175 0.6397 0.157 Uiso 0.374(8) 1 calc GR . P D 2
H31F H 0.1760 0.7083 0.6186 0.157 Uiso 0.374(8) 1 calc GR . P D 2
N1 N 0.3068(10) 1.0700(10) 0.2627(8) 0.092(4) Uani 0.5 1 d . U P . .
C32 C 0.2576(10) 1.0470(11) 0.2157(8) 0.076(4) Uani 0.5 1 d D U P . .
C33 C 0.1953(11) 1.0259(15) 0.1577(8) 0.106(6) Uani 0.5 1 d D U P . .

loop_
_atom_site_aniso_label
_atom_site_aniso_U_11
_atom_site_aniso_U_22
_atom_site_aniso_U_33
_atom_site_aniso_U_23
_atom_site_aniso_U_13
_atom_site_aniso_U_12
Gd1 0.01883(10) 0.01990(10) 0.02005(10) -0.00093(6) 0.00484(7) 0.00009(6)
Co1 0.0225(2) 0.0183(2) 0.0219(2) -0.00064(18) 0.00582(19) 0.00047(18)
O1 0.0456(19) 0.0490(19) 0.0316(16) -0.0081(14) -0.0017(15) 0.0101(15)
O2 0.0247(14) 0.0517(18) 0.0363(16) -0.0222(14) 0.0019(12) 0.0048(13)
O3 0.0263(12) 0.0194(12) 0.0246(12) 0.0000(10) 0.0090(10) 0.0009(10)
O4 0.0266(14) 0.0291(14) 0.0348(14) 0.0046(11) 0.0115(11) -0.0032(11)
O5 0.0244(13) 0.0279(13) 0.0220(12) -0.0011(10) 0.0095(10) -0.0006(10)
O6 0.0236(13) 0.0216(12) 0.0345(14) 0.0020(11) 0.0066(11) 0.0015(10)
O7 0.0226(12) 0.0202(12) 0.0256(12) 0.0026(10) 0.0062(10) -0.0010(10)
O8 0.0255(14) 0.060(2) 0.0377(16) -0.0144(15) 0.0140(12) -0.0058(14)
O9 0.0318(15) 0.0237(14) 0.0553(19) 0.0029(13) -0.0072(14) 0.0019(12)
O10 0.0258(13) 0.0264(13) 0.0288(13) -0.0053(11) 0.0083(11) -0.0013(10)
C2 0.0226(19) 0.059(3) 0.026(2) -0.0010(18) 0.0020(16) -0.0021(18)
C5 0.067(4) 0.135(7) 0.068(4) -0.040(4) 0.027(3) 0.005(4)
C6 0.0275(19) 0.0260(19) 0.0270(18) -0.0002(15) 0.0000(15) 0.0027(15)
C7 0.027(2) 0.027(2) 0.048(2) 0.0059(18) -0.0009(18) 0.0059(16)
C11 0.031(2) 0.0278(19) 0.0257(19) -0.0012(15) 0.0109(16) 0.0007(15)
C12 0.054(3) 0.050(3) 0.040(2) -0.021(2) 0.032(2) -0.018(2)
C13 0.064(3) 0.082(4) 0.050(3) -0.031(3) 0.040(3) -0.031(3)
C14 0.054(3) 0.097(4) 0.024(2) -0.014(2) 0.014(2) -0.030(3)
C15 0.095(5) 0.050(3) 0.092(4) -0.034(3) 0.068(4) -0.018(3)
C16 0.0281(19) 0.0249(18) 0.0232(17) -0.0035(14) 0.0054(15) 0.0009(15)
C17 0.0311(19) 0.0293(19) 0.0239(18) -0.0065(15) 0.0072(15) -0.0019(16)
C18 0.084(4) 0.051(3) 0.027(2) -0.008(2) 0.013(2) -0.020(3)
C19 0.051(3) 0.052(3) 0.069(3) -0.034(3) 0.030(3) -0.021(2)
C20 0.064(3) 0.052(3) 0.044(3) -0.024(2) -0.001(2) 0.020(3)
C21 0.0274(18) 0.0228(17) 0.0228(17) -0.0024(14) 0.0101(15) -0.0028(14)
C22 0.038(2) 0.0228(18) 0.0281(19) 0.0040(15) 0.0139(17) -0.0001(16)
C23 0.043(2) 0.038(2) 0.028(2) 0.0092(17) 0.0063(18) 0.0044(19)
C24 0.044(2) 0.0229(19) 0.038(2) 0.0018(16) 0.0183(19) 0.0011(17)
C25 0.051(3) 0.031(2) 0.043(2) 0.0061(18) 0.024(2) -0.0047(19)
O11 0.0193(18) 0.034(2) 0.026(2) -0.0012(16) 0.0041(15) -0.0016(15)
C1 0.023(3) 0.030(3) 0.031(3) -0.003(2) 0.012(2) 0.002(2)
C3 0.053(6) 0.096(9) 0.059(7) 0.022(6) -0.001(5) 0.021(6)
C4 0.024(3) 0.090(5) 0.042(3) -0.007(3) 0.005(3) -0.005(3)
C8 0.037(2) 0.038(2) 0.075(3) 0.010(2) 0.003(2) 0.0105(19)
C9 0.037(2) 0.038(2) 0.075(3) 0.010(2) 0.003(2) 0.0105(19)
C10 0.037(3) 0.043(3) 0.053(4) -0.003(3) 0.012(3) 0.010(3)
O13 0.029(5) 0.055(7) 0.057(7) 0.016(5) 0.012(5) -0.003(5)
C0AA 0.024(7) 0.030(6) 0.023(6) 0.005(5) -0.002(5) 0.003(5)
C1AA 0.12(3) 0.050(12) 0.035(14) 0.009(11) 0.017(15) -0.024(18)
C2AA 0.024(3) 0.090(5) 0.042(3) -0.007(3) 0.005(3) -0.005(3)
C3AA 0.057(12) 0.051(11) 0.073(13) 0.029(10) 0.024(10) 0.018(9)
C4AA 0.096(15) 0.046(11) 0.040(10) -0.006(8) 0.010(10) 0.035(11)
C5AA 0.037(2) 0.038(2) 0.075(3) 0.010(2) 0.003(2) 0.0105(19)
N11 0.0323(18) 0.050(2) 0.039(2) -0.0062(17) 0.0176(16) -0.0120(16)
C26 0.071(4) 0.067(4) 0.059(3) -0.013(3) 0.025(3) -0.043(3)
C28 0.094(5) 0.051(3) 0.055(3) -0.018(3) 0.025(3) -0.016(3)
C29 0.056(3) 0.109(5) 0.062(4) -0.024(4) 0.034(3) -0.010(3)
C27 0.043(6) 0.064(8) 0.064(8) -0.005(6) 0.013(5) -0.025(5)
C30 0.159(7) 0.102(5) 0.083(4) 0.006(4) 0.079(5) 0.025(5)
C31 0.159(7) 0.102(5) 0.083(4) 0.006(4) 0.079(5) 0.025(5)
C26A 0.17(2) 0.103(12) 0.127(15) 0.023(11) 0.043(14) -0.073(13)
C30A 0.159(7) 0.102(5) 0.083(4) 0.006(4) 0.079(5) 0.025(5)
C31A 0.159(7) 0.102(5) 0.083(4) 0.006(4) 0.079(5) 0.025(5)
N1 0.093(9) 0.099(8) 0.107(9) -0.002(7) 0.061(8) -0.031(7)
C32 0.086(7) 0.084(7) 0.090(7) 0.002(6) 0.070(6) -0.015(6)
C33 0.093(10) 0.166(13) 0.097(10) -0.029(9) 0.081(9) -0.040(9)

loop_
_atom_type_symbol
_atom_type_description
_atom_type_scat_dispersion_real
_atom_type_scat_dispersion_imag
_atom_type_scat_source
C C 0.0033 0.0016 'International Tables Vol C Tables 4.2.6.8 and 6.1.1.4'
H H 0.0000 0.0000 'International Tables Vol C Tables 4.2.6.8 and 6.1.1.4'
Co Co 0.3494 0.9721 'International Tables Vol C Tables 4.2.6.8 and 6.1.1.4'
Gd Gd -0.1653 3.9035 'International Tables Vol C Tables 4.2.6.8 and 6.1.1.4'
N N 0.0061 0.0033 'International Tables Vol C Tables 4.2.6.8 and 6.1.1.4'
O O 0.0106 0.0060 'International Tables Vol C Tables 4.2.6.8 and 6.1.1.4'

loop_
_geom_angle_atom_site_label_1
_geom_angle_atom_site_label_2
_geom_angle_atom_site_label_3
_geom_angle
_geom_angle_site_symmetry_1
_geom_angle_site_symmetry_3
O1 Gd1 O4 81.07(10) . .
O1 Gd1 O5 133.80(9) . 3_676
O1 Gd1 O7 130.99(10) . .
O1 Gd1 O8 82.07(10) . 3_676
O1 Gd1 C11 107.67(11) . 3_676
O1 Gd1 C21 105.70(11) . .
O1 Gd1 O11 50.89(11) . .
O1 Gd1 C1 24.94(13) . .
O2 Gd1 O1 84.52(10) . .
O2 Gd1 O4 76.13(10) . .
O2 Gd1 O5 138.70(9) . 3_676
O2 Gd1 O7 72.88(9) . .
O2 Gd1 O8 148.33(11) . 3_676
O2 Gd1 C11 153.87(11) . 3_676
O2 Gd1 C21 71.41(10) . .
O2 Gd1 O11 68.89(11) . .
O2 Gd1 C1 75.97(12) . .
O3 Gd1 O1 147.12(10) . .
O3 Gd1 O2 80.98(9) . .
O3 Gd1 O4 123.07(8) . .
O3 Gd1 O5 71.86(8) . 3_676
O3 Gd1 O7 71.80(8) . .
O3 Gd1 O8 123.72(9) . 3_676
O3 Gd1 O9 80.33(10) . .
O3 Gd1 C11 98.02(10) . 3_676
O3 Gd1 C21 97.37(9) . .
O3 Gd1 O11 96.28(10) . .
O3 Gd1 C1 122.22(13) . .
O4 Gd1 C11 82.92(10) . 3_676
O4 Gd1 C21 25.83(9) . .
O4 Gd1 C1 101.57(13) . .
O5 Gd1 O4 93.10(8) 3_676 .
O5 Gd1 O7 69.42(8) 3_676 .
O5 Gd1 O8 52.73(9) 3_676 3_676
O5 Gd1 C11 26.64(10) 3_676 3_676
O5 Gd1 C21 81.71(9) 3_676 .
O5 Gd1 O11 143.07(10) 3_676 .
O5 Gd1 C1 145.12(12) 3_676 .
O7 Gd1 O4 51.83(8) . .
O7 Gd1 O8 94.90(9) . 3_676
O7 Gd1 C11 81.96(10) . 3_676
O7 Gd1 C21 26.06(9) . .
O7 Gd1 O11 141.32(10) . .
O7 Gd1 C1 143.01(12) . .
O8 Gd1 O4 73.52(10) 3_676 .
O8 Gd1 C11 26.09(10) 3_676 3_676
O8 Gd1 C21 84.83(10) 3_676 .
O8 Gd1 O11 121.01(11) 3_676 .
O8 Gd1 C1 101.38(13) 3_676 .
O9 Gd1 O1 87.70(11) . .
O9 Gd1 O2 131.58(12) . .
O9 Gd1 O4 149.06(10) . .
O9 Gd1 O5 74.16(9) . 3_676
O9 Gd1 O7 139.36(9) . .
O9 Gd1 O8 76.43(12) . 3_676
O9 Gd1 C11 73.14(11) . 3_676
O9 Gd1 C21 155.29(10) . .
O9 Gd1 O11 69.33(12) . .
O9 Gd1 C1 77.20(13) . .
C11 Gd1 C21 82.92(10) 3_676 .
O11 Gd1 O4 121.45(11) . .
O11 Gd1 C11 136.69(12) . 3_676
O11 Gd1 C21 135.13(11) . .
O11 Gd1 C1 25.95(14) . .
C1 Gd1 C11 124.16(13) . 3_676
C1 Gd1 C21 122.89(13) . .
Gd1 Co1 Gd1 125.192(13) 3_676 .
O3 Co1 Gd1 93.64(7) . 3_676
O3 Co1 Gd1 40.51(6) 3_676 3_676
O3 Co1 Gd1 93.17(7) 3_676 .
O3 Co1 Gd1 40.17(7) . .
O3 Co1 O3 80.44(10) . 3_676
O3 Co1 O5 89.60(9) . .
O3 Co1 O5 82.75(9) 3_676 .
O3 Co1 O7 82.64(9) . .
O3 Co1 O7 88.81(9) 3_676 .
O5 Co1 Gd1 129.13(7) . .
O5 Co1 Gd1 44.43(7) . 3_676
O5 Co1 O7 169.39(9) . .
O6 Co1 Gd1 81.81(7) 3_676 3_676
O6 Co1 Gd1 140.47(7) 3_676 .
O6 Co1 O3 93.08(10) 3_676 3_676
O6 Co1 O3 173.47(10) 3_676 .
O6 Co1 O5 90.38(10) 3_676 .
O6 Co1 O7 96.51(10) 3_676 .
O6 Co1 O10 93.91(10) 3_676 .
O7 Co1 Gd1 128.59(7) . 3_676
O7 Co1 Gd1 44.69(6) . .
O10 Co1 Gd1 140.11(7) . 3_676
O10 Co1 Gd1 81.98(7) . .
O10 Co1 O3 92.58(10) . .
O10 Co1 O3 172.95(10) . 3_676
O10 Co1 O5 96.32(10) . .
O10 Co1 O7 91.28(10) . .
C1 O1 Gd1 98.7(3) . .
C0AA O1 Gd1 154.8(7) . .
C16 O2 Gd1 137.9(2) . .
Co1 O3 Gd1 103.48(9) 3_676 .
Co1 O3 Gd1 104.20(10) . .
Co1 O3 Co1 99.56(10) . 3_676
C21 O4 Gd1 93.2(2) . .
Co1 O5 Gd1 97.93(9) . 3_676
C11 O5 Gd1 93.5(2) . 3_676
C11 O5 Co1 151.9(2) . .
C6 O6 Co1 128.1(2) . 3_676
Co1 O7 Gd1 97.31(9) . .
C21 O7 Gd1 95.1(2) . .
C21 O7 Co1 151.4(2) . .
C11 O8 Gd1 93.3(2) . 3_676
C6 O9 Gd1 138.3(3) . .
C16 O10 Co1 128.1(2) . .
C5 C2 C1 104.4(4) . .
C5 C2 C4 109.2(5) . .
C5 C2 C1AA 118.2(12) . .
C1 C2 C4 110.4(4) . .
C3 C2 C5 111.4(7) . .
C3 C2 C1 111.3(5) . .
C3 C2 C4 110.0(7) . .
C0AA C2 C5 121.7(7) . .
C0AA C2 C1AA 106.4(11) . .
C0AA C2 C2AA 110.3(10) . .
C2AA C2 C5 97.8(8) . .
C2AA C2 C1AA 99.6(16) . .
O6 C6 C7 117.1(3) . .
O9 C6 O6 125.6(4) . .
O9 C6 C7 117.3(3) . .
C6 C7 C8 105.4(4) . .
C6 C7 C4AA 105.4(8) . .
C9 C7 C6 109.8(4) . .
C9 C7 C8 108.3(5) . .
C10 C7 C6 109.9(4) . .
C10 C7 C8 110.1(4) . .
C10 C7 C9 113.1(5) . .
C3AA C7 C6 114.0(9) . .
C3AA C7 C4AA 104.9(15) . .
C3AA C7 C5AA 111.9(14) . .
C5AA C7 C6 113.5(8) . .
C5AA C7 C4AA 106.3(15) . .
O5 C11 Gd1 59.82(18) . 3_676
O5 C11 C12 117.5(3) . .
O8 C11 Gd1 60.60(19) . 3_676
O8 C11 O5 120.4(3) . .
O8 C11 C12 122.1(3) . .
C12 C11 Gd1 177.3(3) . 3_676
C11 C12 C13 110.1(4) . .
C11 C12 C15 106.9(4) . .
C14 C12 C11 108.5(4) . .
C14 C12 C13 111.3(4) . .
C14 C12 C15 110.1(4) . .
C15 C12 C13 109.9(4) . .
O2 C16 O10 125.6(3) . .
O2 C16 C17 118.2(3) . .
O10 C16 C17 116.2(3) . .
C18 C17 C16 107.2(3) . .
C18 C17 C20 110.0(4) . .
C19 C17 C16 110.9(3) . .
C19 C17 C18 109.5(4) . .
C19 C17 C20 108.9(4) . .
C20 C17 C16 110.3(3) . .
O4 C21 Gd1 60.94(18) . .
O4 C21 O7 119.5(3) . .
O4 C21 C22 121.7(3) . .
O7 C21 Gd1 58.82(18) . .
O7 C21 C22 118.8(3) . .
C22 C21 Gd1 173.0(2) . .
C21 C22 C23 109.1(3) . .
C21 C22 C24 106.4(3) . .
C21 C22 C25 111.3(3) . .
C23 C22 C24 109.7(3) . .
C25 C22 C23 110.0(3) . .
C25 C22 C24 110.3(3) . .
C1 O11 Gd1 92.7(3) . .
O1 C1 Gd1 56.3(3) . .
O1 C1 C2 124.6(5) . .
O1 C1 O11 117.6(5) . .
C2 C1 Gd1 176.0(4) . .
O11 C1 Gd1 61.3(3) . .
O11 C1 C2 117.8(5) . .
O1 C0AA C2 136.5(11) . .
O1 C0AA O13 103.2(11) . .
O13 C0AA C2 119.9(10) . .
C26 N11 C29 115.2(4) . .
N11 C26 C28 107.3(4) . .
C27 C26 N11 118.9(7) . .
C27 C26 C28 111.8(7) . .
C26A C26 N11 113.2(9) . .
C26A C26 C28 120.8(11) . .
N11 C29 C31A 104.5(8) . .
C30 C29 N11 115.5(6) . .
C30 C29 C31 115.5(9) . .
C31 C29 N11 107.4(6) . .
C30A C29 N11 110.5(10) . .
C30A C29 C31A 98.4(14) . .
N1 C32 C33 176(2) . .

loop_
_geom_bond_atom_site_label_1
_geom_bond_atom_site_label_2
_geom_bond_distance
_geom_bond_site_symmetry_2
Gd1 O1 2.388(3) .
Gd1 O2 2.364(3) .
Gd1 O3 2.322(2) .
Gd1 O4 2.522(3) .
Gd1 O5 2.457(2) 3_676
Gd1 O7 2.475(2) .
Gd1 O8 2.476(3) 3_676
Gd1 O9 2.341(3) .
Gd1 C11 2.838(4) 3_676
Gd1 C21 2.881(4) .
Gd1 O11 2.490(4) .
Gd1 C1 2.836(6) .
Co1 Gd1 3.4768(5) 3_676
Co1 O3 2.102(2) 3_676
Co1 O3 2.097(2) .
Co1 O5 2.144(2) .
Co1 O6 2.029(2) 3_676
Co1 O7 2.166(2) .
Co1 O10 2.031(2) .
O1 C1 1.210(6) .
O1 C0AA 1.104(12) .
O2 C16 1.251(4) .
O3 Co1 2.102(2) 3_676
O4 C21 1.257(4) .
O5 Gd1 2.457(2) 3_676
O5 C11 1.275(5) .
O6 Co1 2.029(2) 3_676
O6 C6 1.257(4) .
O7 C21 1.271(4) .
O8 Gd1 2.476(3) 3_676
O8 C11 1.250(5) .
O9 C6 1.249(5) .
O10 C16 1.262(4) .
C2 C5 1.521(7) .
C2 C1 1.529(7) .
C2 C3 1.469(13) .
C2 C4 1.541(8) .
C2 C0AA 1.506(12) .
C2 C1AA 1.62(3) .
C2 C2AA 1.509(17) .
C6 C7 1.531(5) .
C7 C8 1.554(9) .
C7 C9 1.515(8) .
C7 C10 1.507(7) .
C7 C3AA 1.48(2) .
C7 C4AA 1.63(2) .
C7 C5AA 1.52(2) .
C11 Gd1 2.837(4) 3_676
C11 C12 1.526(5) .
C12 C13 1.541(6) .
C12 C14 1.522(7) .
C12 C15 1.533(7) .
C16 C17 1.539(5) .
C17 C18 1.516(6) .
C17 C19 1.516(6) .
C17 C20 1.521(6) .
C21 C22 1.523(5) .
C22 C23 1.534(6) .
C22 C24 1.534(5) .
C22 C25 1.525(5) .
O11 C1 1.242(6) .
O13 C0AA 1.259(16) .
N11 C26 1.492(6) .
N11 C29 1.504(6) .
C26 C28 1.523(8) .
C26 C27 1.398(12) .
C26 C26A 1.376(15) .
C29 C30 1.445(13) .
C29 C31 1.478(12) .
C29 C30A 1.33(2) .
C29 C31A 1.68(2) .
N1 C32 1.088(18) .
C32 C33 1.330(15) .
